data_4003196
loop_
_publ_author_name
'McKellar, Scott C.'
'Sotelo, Jorge'
'Greenaway, Alex'
'Mowat, John P. S.'
'Kvam, Odin'
'Morrison, Carole A.'
'Wright, Paul A.'
'Moggach, Stephen A.'

_publ_section_title
;
 Pore Shape Modification of a Microporous Metal--Organic Framework Using
 High Pressure: Accessing a New Phase with Oversized Guest Molecules
;
_journal_issue 2
_journal_name_full 'Chemistry of Materials'
_journal_page_first 466
_journal_paper_doi 10.1021/acs.chemmater.5b02891
_journal_volume 28
_journal_year 2016
_chemical_formula_moiety 'C29 H12 O12 Sc2'
_chemical_formula_sum 'C29 H12 O12 Sc2'
_chemical_formula_weight 642.32
_space_group_IT_number 70
_space_group_name_Hall '-F 2uv 2vw'
_space_group_name_H-M_alt 'F d d d :2'
_symmetry_cell_setting orthorhombic
_symmetry_Int_Tables_number 70
_symmetry_space_group_name_H-M 'F d d d :2'
_atom_sites_solution_hydrogens difmap
_atom_sites_solution_primary other
_audit_creation_date 15-06-08
_audit_creation_method CRYSTALS_ver_14.40
_cell_angle_alpha 90
_cell_angle_beta 90
_cell_angle_gamma 90
_cell_formula_units_Z 8
_cell_length_a 8.7185(7)
_cell_length_b 20.7142(8)
_cell_length_c 34.2650(17)
_cell_measurement_reflns_used 917
_cell_measurement_temperature 293
_cell_measurement_theta_max 22
_cell_measurement_theta_min 3
_cell_volume 6188.1(6)
_computing_cell_refinement 'USER DEFINED CELL REFINEMENT'
_computing_data_collection 'USER DEFINED DATA COLLECTION'
_computing_data_reduction 'Apex2 (Bruker AXS, 2006)'
_computing_molecular_graphics 'CAMERON (Watkin et al., 1996)'
_computing_publication_material 'CRYSTALS (Betteridge et al., 2003)'
_computing_structure_refinement 'CRYSTALS (Betteridge et al., 2003)'
_computing_structure_solution 'USER DEFINED STRUCTURE SOLUTION'
_diffrn_ambient_pressure 400000
_diffrn_ambient_temperature 293
_diffrn_measured_fraction_theta_full 0.763
_diffrn_measured_fraction_theta_max 0.714
_diffrn_measurement_device Serial
_diffrn_measurement_device_type Unknown
_diffrn_measurement_method \w/2\q
_diffrn_radiation_monochromator graphite
_diffrn_radiation_probe x-ray
_diffrn_radiation_type 'Mo K\a'
_diffrn_radiation_wavelength 0.71073
_diffrn_reflns_av_R_equivalents 0.088
_diffrn_reflns_limit_h_max 7
_diffrn_reflns_limit_h_min -7
_diffrn_reflns_limit_k_max 22
_diffrn_reflns_limit_k_min -22
_diffrn_reflns_limit_l_max 35
_diffrn_reflns_limit_l_min -35
_diffrn_reflns_number 4810
_diffrn_reflns_theta_full 17.462
_diffrn_reflns_theta_max 23.283
_diffrn_reflns_theta_min 3.100
_diffrn_standards_number 0
_exptl_absorpt_coefficient_mu 0.498
_exptl_absorpt_correction_T_max 0.95
_exptl_absorpt_correction_T_min 0.82
_exptl_absorpt_correction_type multi-scan
_exptl_absorpt_process_details 'SADABS (Siemens, 1996)'
_exptl_crystal_colour colourless
_exptl_crystal_density_diffrn 1.379
_exptl_crystal_density_method 'not measured'
_exptl_crystal_description block
_exptl_crystal_F_000 2592
_exptl_crystal_size_max 0.200
_exptl_crystal_size_mid 0.200
_exptl_crystal_size_min 0.100
_refine_diff_density_max 0.81
_refine_diff_density_min -0.49
_refine_ls_extinction_method None
_refine_ls_goodness_of_fit_ref 0.8477
_refine_ls_hydrogen_treatment noref
_refine_ls_matrix_type full
_refine_ls_number_parameters 103
_refine_ls_number_reflns 801
_refine_ls_number_restraints 104
_refine_ls_R_factor_all 0.0933
_refine_ls_R_factor_gt 0.0605
_refine_ls_shift/su_max 0.0032310
_refine_ls_shift/su_mean 0.0001808
_refine_ls_structure_factor_coef Fsqd
_refine_ls_weighting_details
;
 Method, part 1, Chebychev polynomial, (Watkin, 1994, Prince, 1982) 
 [weight] = 1.0/[A~0~*T~0~(x)+A~1~*T~1~(x) ... +A~n-1~]*T~n-1~(x)] 
 where A~i~ are the Chebychev coefficients listed below and x= Fcalc/Fmax 
 Method = Robust Weighting (Prince, 1982) 
 W = [weight] * [1-(deltaF/6*sigmaF)^2^]^2^ 
 A~i~ are: 
 12.6 18.3 9.27 2.77 
;
_refine_ls_weighting_scheme calc
_refine_ls_wR_factor_all 0.1822
_refine_ls_wR_factor_gt 0.1472
_refine_ls_wR_factor_ref 0.1822
_reflns_limit_h_max 7
_reflns_limit_h_min 0
_reflns_limit_k_max 22
_reflns_limit_k_min 0
_reflns_limit_l_max 35
_reflns_limit_l_min 0
_reflns_number_gt 560
_reflns_number_total 806
_reflns_threshold_expression I>2.0\s(I)
_oxford_diffrn_Wilson_B_factor 0.00
_oxford_diffrn_Wilson_scale 0.00
_oxford_refine_ls_r_factor_ref 0.0933
_oxford_refine_ls_scale 0.04735(3)
_oxford_reflns_number_all 801
_oxford_reflns_threshold_expression_ref I>-3.0\s(I)
_oxford_structure_analysis_title 'ST2041s in Fddd'
_cod_data_source_file cm5b02891_si_003.cif
_cod_data_source_block SC2BDC3_ip
_cod_depositor_comments
;
The following automatic conversions were performed:

data item '_atom_sites_solution_primary' value 'Other' was changed to
'other' in accordance with the
/home/saulius/struct/COD-crude-data/automatic-downloads/DataCite-retrospective/ACS/depositions/lib/dictionaries/cif_core.dic
dictionary named 'cif_core.dic' version 2.4.2 last updated on
2011-04-26.

Automatic conversion script
Id: cif_fix_values 6909 2019-04-08 15:41:33Z antanas 
;
_cod_original_sg_symbol_H-M 'F d d d'
_cod_database_code 4003196

loop_
_symmetry_equiv_pos_as_xyz
x,y,z
-x,-y,-z
x,y+1/2,z+1/2
-x,-y+1/2,-z+1/2
x+1/2,y,z+1/2
-x+1/2,-y,-z+1/2
x+1/2,y+1/2,z
-x+1/2,-y+1/2,-z
-x,y+1/4,z+1/4
x,-y+1/4,-z+1/4
-x,y+3/4,z+3/4
x,-y+3/4,-z+3/4
-x+1/2,y+1/4,z+3/4
x+1/2,-y+1/4,-z+3/4
-x+1/2,y+3/4,z+1/4
x+1/2,-y+3/4,-z+1/4
x+1/4,-y,z+1/4
-x+1/4,y,-z+1/4
x+1/4,-y+1/2,z+3/4
-x+1/4,y+1/2,-z+3/4
x+3/4,-y,z+3/4
-x+3/4,y,-z+3/4
x+3/4,-y+1/2,z+1/4
-x+3/4,y+1/2,-z+1/4
-x+1/4,-y+3/4,z+1/2
x+1/4,y+3/4,-z+1/2
-x+1/4,-y+5/4,z+1
x+1/4,y+5/4,-z+1
-x+3/4,-y+3/4,z+1
x+3/4,y+3/4,-z+1
-x+3/4,-y+5/4,z+1/2
x+3/4,y+5/4,-z+1/2

loop_
_atom_site_label
_atom_site_type_symbol
_atom_site_fract_x
_atom_site_fract_y
_atom_site_fract_z
_atom_site_U_iso_or_equiv
_atom_site_occupancy
_atom_site_adp_type
_atom_site_refinement_flags_posn
_atom_site_refinement_flags_adp
Sc1 Sc 0.3750 0.3750 0.63596(5) 0.0196 1.0000 Uani S T
O1 O 0.2448(8) 0.3350(3) 0.59237(15) 0.0488 1.0000 Uani . U
O2 O 0.0073(7) 0.3339(3) 0.57017(13) 0.0398 1.0000 Uani . U
O3 O 0.2409(9) 0.4582(3) 0.63702(19) 0.0553 1.0000 Uani . U
C1 C 0.1469(10) 0.3206(3) 0.56755(19) 0.0311 1.0000 Uani D U
C2 C 0.2016(7) 0.2842(3) 0.53230(16) 0.0366 1.0000 Uani D U
C3 C 0.0958(8) 0.2633(3) 0.50502(17) 0.0504 1.0000 Uani D U
C4 C 0.1434(9) 0.2289(3) 0.47251(18) 0.0496 1.0000 Uani D U
C5 C 0.1250 0.4866(4) 0.6250 0.0356 1.0000 Uani DS TU
C6 C 0.1250 0.5578(4) 0.6250 0.0463 1.0000 Uani DS TU
C7 C 0.2082(10) 0.5911(4) 0.6522(2) 0.0613 0.5000 Uani D U
C8 C 0.2073(10) 0.6579(4) 0.6523(3) 0.0678 0.5000 Uani D U
C9 C 0.6250 0.1250 0.1037(6) 0.38(3) 1.0000 Uiso DS U
C10 C 0.739(7) 0.106(3) 0.0708(14) 0.37(3) 0.7500 Uiso D U
H31 H -0.0100 0.2725 0.5086 0.0603 1.0000 Uiso . .
H41 H 0.0709 0.2146 0.4537 0.0595 1.0000 Uiso . .
H71 H 0.2617 0.5683 0.6721 0.0735 0.5000 Uiso . .
H81 H 0.2613 0.6804 0.6722 0.0813 0.5000 Uiso . .

loop_
_atom_site_aniso_label
_atom_site_aniso_U_11
_atom_site_aniso_U_22
_atom_site_aniso_U_33
_atom_site_aniso_U_23
_atom_site_aniso_U_13
_atom_site_aniso_U_12
Sc1 0.0234(16) 0.0166(8) 0.0187(10) 0.0000 0.0000 -0.0015(9)
O1 0.035(4) 0.076(4) 0.036(3) -0.029(3) -0.003(2) -0.001(3)
O2 0.030(3) 0.059(4) 0.031(3) -0.020(2) 0.004(2) 0.004(3)
O3 0.046(6) 0.026(3) 0.094(5) -0.006(3) -0.016(3) 0.007(3)
C1 0.028(4) 0.040(4) 0.025(3) -0.011(3) 0.001(2) 0.001(3)
C2 0.024(4) 0.054(5) 0.032(4) -0.022(3) -0.001(2) 0.002(4)
C3 0.022(5) 0.091(6) 0.038(4) -0.033(4) -0.008(3) 0.016(4)
C4 0.024(4) 0.087(6) 0.038(4) -0.034(4) -0.003(3) 0.004(4)
C5 0.040(7) 0.020(3) 0.046(6) 0.0000 -0.004(5) 0.0000
C6 0.054(9) 0.020(3) 0.065(7) 0.0000 -0.015(5) 0.0000
C7 0.071(10) 0.018(5) 0.095(9) -0.001(6) -0.040(7) 0.001(6)
C8 0.079(11) 0.020(6) 0.105(10) 0.001(7) -0.058(8) -0.001(7)

loop_
_atom_type_symbol
_atom_type_scat_dispersion_real
_atom_type_scat_dispersion_imag
_atom_type_scat_Cromer_Mann_a1
_atom_type_scat_Cromer_Mann_b1
_atom_type_scat_Cromer_Mann_a2
_atom_type_scat_Cromer_Mann_b2
_atom_type_scat_Cromer_Mann_a3
_atom_type_scat_Cromer_Mann_b3
_atom_type_scat_Cromer_Mann_a4
_atom_type_scat_Cromer_Mann_b4
_atom_type_scat_Cromer_Mann_c
_atom_type_scat_source
C 0.0033 0.0016 2.3100 20.8439 1.0200 10.2075 1.5886 0.5687 0.8650 51.6512 0.2156 'International Tables Vol C 4.2.6.8 and 6.1.1.4'
H 0.0000 0.0000 0.4930 10.5109 0.3229 26.1257 0.1402 3.1424 0.0408 57.7998 0.0030 'International Tables Vol C 4.2.6.8 and 6.1.1.4'
O 0.0106 0.0060 3.0485 13.2771 2.2868 5.7011 1.5463 0.3239 0.8670 32.9089 0.2508 'International Tables Vol C 4.2.6.8 and 6.1.1.4'
Sc 0.2519 0.3716 9.1890 9.0213 7.3679 0.5729 1.6409 136.1080 1.4680 51.3531 1.3329 'International Tables Vol C 4.2.6.8 and 6.1.1.4'

loop_
_geom_angle_atom_site_label_1
_geom_angle_site_symmetry_1
_geom_angle_atom_site_label_2
_geom_angle_atom_site_label_3
_geom_angle_site_symmetry_3
_geom_angle
_geom_angle_publ_flag
O3 29_554 Sc1 O2 18_556 87.7(2) yes
O3 29_554 Sc1 O2 16_556 90.8(3) yes
O2 18_556 Sc1 O2 16_556 87.3(3) yes
O3 29_554 Sc1 O1 29_554 92.1(2) yes
O2 18_556 Sc1 O1 29_554 179.6(2) yes
O2 16_556 Sc1 O1 29_554 93.1(2) yes
O3 29_554 Sc1 O1 . 89.4(3) yes
O2 18_556 Sc1 O1 . 93.1(2) yes
O2 16_556 Sc1 O1 . 179.6(2) yes
O1 29_554 Sc1 O1 . 86.5(4) yes
O3 29_554 Sc1 O3 . 178.0(4) yes
O2 18_556 Sc1 O3 . 90.8(3) yes
O2 16_556 Sc1 O3 . 87.7(2) yes
O1 29_554 Sc1 O3 . 89.4(3) yes
O1 . Sc1 O3 . 92.1(2) yes
Sc1 . O1 C1 . 167.6(6) yes
Sc1 16_456 O2 C1 . 133.1(4) yes
Sc1 . O3 C5 . 147.6(6) yes
O2 . C1 O1 . 124.5(7) yes
O2 . C1 C2 . 118.5(6) yes
O1 . C1 C2 . 117.0(7) yes
C1 . C2 C4 8_556 120.2(5) yes
C1 . C2 C3 . 119.3(5) yes
C4 8_556 C2 C3 . 120.5(5) yes
C2 . C3 C4 . 120.3(5) yes
C2 . C3 H31 . 119.9 no
C4 . C3 H31 . 119.9 no
C2 8_556 C4 C3 . 119.2(6) yes
C2 8_556 C4 H41 . 120.4 no
C3 . C4 H41 . 120.4 no
O3 . C5 O3 18_556 123.4(10) yes
O3 . C5 C6 . 118.3(5) yes
O3 18_556 C5 C6 . 118.3(5) yes
C5 . C6 C8 10_566 121.1(5) yes
C5 . C6 C8 27_554 121.1(5) yes
C8 10_566 C6 C8 27_554 117.8(10) yes
C5 . C6 C7 18_556 120.3(4) yes
C8 10_566 C6 C7 18_556 63.4(6) yes
C8 27_554 C6 C7 18_556 85.8(6) yes
C5 . C6 C7 . 120.3(4) yes
C8 10_566 C6 C7 . 85.8(6) yes
C8 27_554 C6 C7 . 63.4(6) yes
C7 18_556 C6 C7 . 119.4(9) yes
C8 27_554 C7 C6 . 58.6(5) yes
C8 27_554 C7 C8 . 88.8(8) yes
C6 . C7 C8 . 120.2(6) yes
C8 27_554 C7 H71 . 119.8 no
C6 . C7 H71 . 119.8 no
C8 . C7 H71 . 119.8 no
C7 27_554 C8 C7 . 91.2(8) yes
C7 27_554 C8 C6 27_554 58.0(5) yes
C7 . C8 C6 27_554 121.2(7) yes
C7 27_554 C8 H81 . 119.3 no
C7 . C8 H81 . 119.4 no
C6 27_554 C8 H81 . 119.4 no
C10 27_644 C9 C9 10_555 136(2) yes
C10 27_644 C9 C10 . 87(5) yes
C9 10_555 C9 C10 . 136(2) yes

loop_
_geom_bond_atom_site_label_1
_geom_bond_atom_site_label_2
_geom_bond_site_symmetry_2
_geom_bond_distance
_geom_bond_publ_flag
Sc1 O3 29_554 2.083(6) yes
Sc1 O2 18_556 2.077(5) yes
Sc1 O2 16_556 2.077(5) yes
Sc1 O1 29_554 2.051(5) yes
Sc1 O1 . 2.051(5) yes
Sc1 O3 . 2.083(6) yes
O1 C1 . 1.241(10) yes
O2 C1 . 1.251(10) yes
O3 C5 . 1.240(7) yes
C1 C2 . 1.501(8) yes
C2 C4 8_556 1.388(7) yes
C2 C3 . 1.383(7) yes
C3 C4 . 1.386(7) yes
C3 H31 . 0.949 no
C4 H41 . 0.950 no
C5 C6 . 1.474(12) yes
C6 C8 10_566 1.377(8) yes
C6 C8 27_554 1.377(8) yes
C6 C7 18_556 1.368(8) yes
C6 C7 . 1.368(8) yes
C7 C8 27_554 1.443(13) yes
C7 C8 . 1.383(8) yes
C7 H71 . 0.950 no
C8 H81 . 0.950 no
C9 C10 27_644 1.55(4) yes
C9 C9 10_555 1.46(4) yes
C9 C10 . 1.55(4) yes
